data_7157963
loop_
_publ_author_name
'Li, Zhen'
'Vijaykumar, Gonela'
'Li, Xiangdong'
'Golz, Christopher'
'Alcarazo, Manuel'

_publ_section_title
;
 5-(Diarylimino)- and 5-(sulfoximido)dibenzothiophenium triflates:
 syntheses and applications as electrophilic aminating reagents.
;
_journal_issue 13
_journal_name_full 'Organic &amp; biomolecular chemistry'
_journal_page_first 2941
_journal_page_last 2948
_journal_paper_doi 10.1039/d1ob00285f
_journal_volume 19
_journal_year 2021
_chemical_absolute_configuration unk
_chemical_formula_moiety 'C26 H21 N O S'
_chemical_formula_sum 'C26 H21 N O S'
_chemical_formula_weight 395.50
_space_group_crystal_system orthorhombic
_space_group_IT_number 19
_space_group_name_Hall 'P 2ac 2ab'
_space_group_name_H-M_alt 'P 21 21 21'
_atom_sites_solution_hydrogens geom
_atom_sites_solution_primary dual
_audit_creation_date 2020-10-19
_audit_creation_method
;
Olex2 1.3
(compiled 2020.07.31 svn.rc2a77460 for OlexSys, GUI svn.r6145)
;
_audit_update_record
;
2021-02-15 deposited with the CCDC.	2021-03-08 downloaded from the CCDC.
;
_cell_angle_alpha 90
_cell_angle_beta 90
_cell_angle_gamma 90
_cell_formula_units_Z 4
_cell_length_a 6.149(2)
_cell_length_b 16.882(5)
_cell_length_c 19.240(6)
_cell_measurement_reflns_used 9191
_cell_measurement_temperature 100.0
_cell_measurement_theta_max 30.413
_cell_measurement_theta_min 2.434
_cell_volume 1997.3(11)
_computing_cell_refinement 'SAINT V8.40A (Bruker, 2019)'
_computing_data_reduction 'SAINT V8.40A (Bruker, 2019)'
_computing_molecular_graphics 'Olex2 1.3 (Dolomanov et al., 2009)'
_computing_publication_material 'Olex2 1.3 (Dolomanov et al., 2009)'
_computing_structure_refinement 'XL  (Sheldrick, 2008)'
_computing_structure_solution 'XT  (Sheldrick, 2015)'
_diffrn_ambient_temperature 100.0
_diffrn_measured_fraction_theta_full 0.998
_diffrn_measured_fraction_theta_max 0.997
_diffrn_measurement_device_type 'Bruker D8 Venture CuMo Dual Source'
_diffrn_measurement_method '\f and \w scans'
_diffrn_radiation_type MoK\a
_diffrn_radiation_wavelength 0.71073
_diffrn_reflns_av_R_equivalents 0.0479
_diffrn_reflns_av_unetI/netI 0.0298
_diffrn_reflns_Laue_measured_fraction_full 0.998
_diffrn_reflns_Laue_measured_fraction_max 0.997
_diffrn_reflns_limit_h_max 8
_diffrn_reflns_limit_h_min -8
_diffrn_reflns_limit_k_max 23
_diffrn_reflns_limit_k_min -24
_diffrn_reflns_limit_l_max 27
_diffrn_reflns_limit_l_min -27
_diffrn_reflns_number 46833
_diffrn_reflns_point_group_measured_fraction_full 0.998
_diffrn_reflns_point_group_measured_fraction_max 0.995
_diffrn_reflns_theta_full 25.242
_diffrn_reflns_theta_max 30.630
_diffrn_reflns_theta_min 2.117
_diffrn_source_current 1.0
_diffrn_source_power 0.05
_diffrn_source_voltage 50.0
_diffrn_standards_number 0
_exptl_absorpt_coefficient_mu 0.179
_exptl_absorpt_correction_T_max 1.0000
_exptl_absorpt_correction_T_min 0.9140
_exptl_absorpt_correction_type numerical
_exptl_absorpt_process_details
;
SADABS-2016/2 (Bruker,2016/2) was used for absorption correction.
wR2(int) was 0.1647 before and 0.0855 after correction.
The Ratio of minimum to maximum transmission is 0.9140.
The \l/2 correction factor is Not present.
;
_exptl_crystal_colour yellow
_exptl_crystal_colour_primary yellow
_exptl_crystal_density_diffrn 1.315
_exptl_crystal_description needle
_exptl_crystal_F_000 832
_exptl_crystal_recrystallization_method 'Re-crystallisation from solvent: DCM and diethylether'
_exptl_crystal_size_max 0.77
_exptl_crystal_size_mid 0.083
_exptl_crystal_size_min 0.073
_refine_diff_density_max 0.295
_refine_diff_density_min -0.384
_refine_diff_density_rms 0.049
_refine_ls_abs_structure_details
;
 Flack x determined using 2309 quotients [(I+)-(I-)]/[(I+)+(I-)]
 (Parsons, Flack and Wagner, Acta Cryst. B69 (2013) 249-259).
;
_refine_ls_abs_structure_Flack 0.097(19)
_refine_ls_extinction_method none
_refine_ls_goodness_of_fit_ref 1.058
_refine_ls_hydrogen_treatment constr
_refine_ls_matrix_type full
_refine_ls_number_parameters 262
_refine_ls_number_reflns 6128
_refine_ls_number_restraints 0
_refine_ls_restrained_S_all 1.058
_refine_ls_R_factor_all 0.0386
_refine_ls_R_factor_gt 0.0345
_refine_ls_shift/su_max 0.001
_refine_ls_shift/su_mean 0.000
_refine_ls_structure_factor_coef Fsqd
_refine_ls_weighting_details 'w=1/[\s^2^(Fo^2^)+(0.0385P)^2^+0.6157P] where P=(Fo^2^+2Fc^2^)/3'
_refine_ls_weighting_scheme calc
_refine_ls_wR_factor_gt 0.0804
_refine_ls_wR_factor_ref 0.0841
_reflns_Friedel_coverage 0.754
_reflns_Friedel_fraction_full 0.999
_reflns_Friedel_fraction_max 0.992
_reflns_number_gt 5706
_reflns_number_total 6128
_reflns_threshold_expression 'I > 2\s(I)'
_cod_data_source_file d1ob00285f2.cif
_cod_data_source_block mo_1167_cg_0m
_cod_depositor_comments 'Adding full bibliography for 7157951--7157968.cif.'
_cod_original_cell_volume 1997.4(11)
_cod_database_code 7157963
_shelx_shelxl_version_number 2018/3
_shelx_space_group_comment
;
The symmetry employed for this shelxl refinement is uniquely defined
by the following loop, which should always be used as a source of
symmetry information in preference to the above space-group names.
They are only intended as comments.
;
_shelx_estimated_absorpt_t_max 0.987
_shelx_estimated_absorpt_t_min 0.874
_olex2_refinement_description
;
1. Fixed Uiso
 At 1.2 times of:
  All C(H) groups
2.a Aromatic/amide H refined with riding coordinates:
 C1(H1), C4(H4), C5(H5), C6(H6), C7(H7), C8(H8), C10(H10), C11(H11), C12(H12),
 C13(H13), C14(H14), C16(H16), C17(H17), C18(H18), C19(H19), C20(H20), C22(H22),
  C23(H23), C24(H24), C25(H25), C26(H26)
;
_olex2_submission_special_instructions 'No special instructions were received'

loop_
_space_group_symop_operation_xyz
'x, y, z'
'-x+1/2, -y, z+1/2'
'-x, y+1/2, -z+1/2'
'x+1/2, -y+1/2, -z'

loop_
_atom_site_label
_atom_site_type_symbol
_atom_site_fract_x
_atom_site_fract_y
_atom_site_fract_z
_atom_site_U_iso_or_equiv
_atom_site_adp_type
_atom_site_occupancy
_atom_site_site_symmetry_order
_atom_site_calc_flag
_atom_site_refinement_flags_posn
_atom_site_refinement_flags_adp
_atom_site_refinement_flags_occupancy
_atom_site_disorder_assembly
_atom_site_disorder_group
S1 S 0.70359(7) 0.52082(2) 0.45247(2) 0.01409(9) Uani 1 1 d . . . . .
O1 O 0.9368(2) 0.50881(8) 0.44507(7) 0.0214(3) Uani 1 1 d . . . . .
N1 N 0.5558(3) 0.53362(9) 0.38933(7) 0.0166(3) Uani 1 1 d . . . . .
C1 C 0.5888(3) 0.60419(10) 0.35188(9) 0.0157(3) Uani 1 1 d . . . . .
H1 H 0.686930 0.642097 0.370541 0.019 Uiso 1 1 calc R U . . .
C2 C 0.4899(3) 0.62142(10) 0.29111(9) 0.0140(3) Uani 1 1 d . . . . .
C3 C 0.5425(3) 0.69695(10) 0.25593(9) 0.0144(3) Uani 1 1 d . . . . .
C4 C 0.7506(3) 0.73011(11) 0.25929(9) 0.0177(4) Uani 1 1 d . . . . .
H4 H 0.864711 0.701300 0.280932 0.021 Uiso 1 1 calc R U . . .
C5 C 0.7933(4) 0.80443(11) 0.23155(9) 0.0212(4) Uani 1 1 d . . . . .
H5 H 0.934880 0.826489 0.235387 0.025 Uiso 1 1 calc R U . . .
C6 C 0.6297(3) 0.84672(11) 0.19816(10) 0.0221(4) Uani 1 1 d . . . . .
H6 H 0.657976 0.898063 0.180084 0.026 Uiso 1 1 calc R U . . .
C7 C 0.4245(3) 0.81314(11) 0.19153(10) 0.0212(4) Uani 1 1 d . . . . .
H7 H 0.313179 0.840911 0.167495 0.025 Uiso 1 1 calc R U . . .
C8 C 0.3816(3) 0.73912(10) 0.21989(9) 0.0177(3) Uani 1 1 d . . . . .
H8 H 0.240810 0.716671 0.214787 0.021 Uiso 1 1 calc R U . . .
C9 C 0.3246(3) 0.56946(9) 0.25813(8) 0.0140(3) Uani 1 1 d . . . . .
C10 C 0.1382(3) 0.54596(10) 0.29336(9) 0.0170(3) Uani 1 1 d . . . . .
H10 H 0.119661 0.560280 0.340745 0.020 Uiso 1 1 calc R U . . .
C11 C -0.0219(3) 0.50163(10) 0.25999(10) 0.0205(4) Uani 1 1 d . . . . .
H11 H -0.149720 0.486600 0.284393 0.025 Uiso 1 1 calc R U . . .
C12 C 0.0055(3) 0.47941(12) 0.19097(10) 0.0229(4) Uani 1 1 d . . . . .
H12 H -0.103431 0.449209 0.168099 0.027 Uiso 1 1 calc R U . . .
C13 C 0.1920(4) 0.50143(11) 0.15571(9) 0.0224(4) Uani 1 1 d . . . . .
H13 H 0.211453 0.485780 0.108699 0.027 Uiso 1 1 calc R U . . .
C14 C 0.3510(3) 0.54632(11) 0.18864(9) 0.0187(4) Uani 1 1 d . . . . .
H14 H 0.478159 0.561401 0.163941 0.022 Uiso 1 1 calc R U . . .
C15 C 0.6789(3) 0.60093(10) 0.51252(8) 0.0151(3) Uani 1 1 d . . . . .
C16 C 0.4866(3) 0.64360(11) 0.51554(10) 0.0193(4) Uani 1 1 d . . . . .
H16 H 0.366278 0.629381 0.487202 0.023 Uiso 1 1 calc R U . . .
C17 C 0.4729(4) 0.70769(12) 0.56086(11) 0.0256(4) Uani 1 1 d . . . . .
H17 H 0.343147 0.738081 0.563249 0.031 Uiso 1 1 calc R U . . .
C18 C 0.6493(4) 0.72710(12) 0.60254(11) 0.0286(5) Uani 1 1 d . . . . .
H18 H 0.639316 0.770988 0.633285 0.034 Uiso 1 1 calc R U . . .
C19 C 0.8390(4) 0.68349(13) 0.59992(10) 0.0278(4) Uani 1 1 d . . . . .
H19 H 0.957565 0.696708 0.629386 0.033 Uiso 1 1 calc R U . . .
C20 C 0.8562(3) 0.62018(11) 0.55406(10) 0.0211(4) Uani 1 1 d . . . . .
H20 H 0.987090 0.590499 0.551143 0.025 Uiso 1 1 calc R U . . .
C21 C 0.5934(3) 0.43756(10) 0.49432(9) 0.0162(3) Uani 1 1 d . . . . .
C22 C 0.3828(3) 0.41225(11) 0.48147(10) 0.0204(4) Uani 1 1 d . . . . .
H22 H 0.290990 0.439908 0.450042 0.025 Uiso 1 1 calc R U . . .
C23 C 0.3104(4) 0.34482(11) 0.51625(11) 0.0267(4) Uani 1 1 d . . . . .
H23 H 0.167482 0.325673 0.508018 0.032 Uiso 1 1 calc R U . . .
C24 C 0.4437(4) 0.30549(12) 0.56250(11) 0.0294(5) Uani 1 1 d . . . . .
H24 H 0.391277 0.259669 0.585745 0.035 Uiso 1 1 calc R U . . .
C25 C 0.6534(4) 0.33203(12) 0.57550(10) 0.0272(5) Uani 1 1 d . . . . .
H25 H 0.743674 0.304909 0.607739 0.033 Uiso 1 1 calc R U . . .
C26 C 0.7302(3) 0.39877(11) 0.54083(9) 0.0203(4) Uani 1 1 d . . . . .
H26 H 0.873695 0.417547 0.548791 0.024 Uiso 1 1 calc R U . . .

loop_
_atom_site_aniso_label
_atom_site_aniso_U_11
_atom_site_aniso_U_22
_atom_site_aniso_U_33
_atom_site_aniso_U_23
_atom_site_aniso_U_13
_atom_site_aniso_U_12
S1 0.01496(19) 0.01596(18) 0.01135(16) 0.00143(14) 0.00004(14) 0.00204(15)
O1 0.0163(6) 0.0285(7) 0.0193(6) 0.0038(5) 0.0033(5) 0.0040(5)
N1 0.0211(8) 0.0166(7) 0.0122(6) 0.0019(5) -0.0029(6) 0.0007(6)
C1 0.0178(8) 0.0151(7) 0.0142(7) -0.0001(6) -0.0011(6) 0.0022(6)
C2 0.0141(8) 0.0147(7) 0.0133(7) -0.0001(6) 0.0008(6) 0.0010(6)
C3 0.0178(8) 0.0139(7) 0.0116(7) -0.0015(6) -0.0007(6) -0.0001(6)
C4 0.0176(9) 0.0177(8) 0.0178(7) -0.0006(6) -0.0019(6) -0.0007(6)
C5 0.0212(9) 0.0192(8) 0.0230(8) -0.0019(6) -0.0004(8) -0.0047(8)
C6 0.0292(11) 0.0147(8) 0.0223(8) 0.0018(7) 0.0001(8) -0.0031(7)
C7 0.0252(10) 0.0173(8) 0.0210(8) 0.0029(7) -0.0043(7) 0.0012(7)
C8 0.0179(9) 0.0179(8) 0.0171(7) 0.0014(6) -0.0019(7) -0.0003(7)
C9 0.0158(8) 0.0129(6) 0.0134(7) 0.0019(5) -0.0014(6) 0.0017(6)
C10 0.0179(9) 0.0157(7) 0.0175(7) 0.0002(6) 0.0026(6) 0.0015(6)
C11 0.0159(8) 0.0160(8) 0.0296(9) -0.0002(7) 0.0021(7) -0.0001(6)
C12 0.0238(9) 0.0165(7) 0.0283(9) -0.0001(7) -0.0095(7) -0.0011(7)
C13 0.0294(10) 0.0220(8) 0.0158(7) -0.0022(6) -0.0038(7) -0.0005(8)
C14 0.0198(9) 0.0224(8) 0.0140(7) 0.0004(6) 0.0008(7) -0.0026(7)
C15 0.0180(8) 0.0159(7) 0.0113(6) 0.0014(5) 0.0013(6) -0.0013(7)
C16 0.0179(9) 0.0212(8) 0.0188(8) 0.0005(7) 0.0017(7) 0.0006(7)
C17 0.0295(11) 0.0218(9) 0.0255(10) -0.0030(7) 0.0090(8) 0.0029(8)
C18 0.0396(13) 0.0234(9) 0.0230(9) -0.0071(7) 0.0112(9) -0.0106(9)
C19 0.0307(12) 0.0346(11) 0.0182(8) -0.0047(8) 0.0005(8) -0.0144(9)
C20 0.0181(9) 0.0260(9) 0.0193(8) 0.0004(7) 0.0002(7) -0.0039(7)
C21 0.0200(9) 0.0149(7) 0.0135(7) -0.0004(6) 0.0015(6) 0.0020(6)
C22 0.0207(9) 0.0187(8) 0.0219(8) -0.0034(7) 0.0016(7) 0.0016(7)
C23 0.0283(10) 0.0206(8) 0.0313(9) -0.0055(7) 0.0100(9) -0.0045(8)
C24 0.0456(13) 0.0162(8) 0.0263(10) 0.0007(7) 0.0134(9) 0.0004(9)
C25 0.0413(13) 0.0207(9) 0.0196(8) 0.0051(7) 0.0012(8) 0.0058(9)
C26 0.0247(9) 0.0204(8) 0.0157(7) -0.0002(6) -0.0022(7) 0.0033(7)

loop_
_atom_type_symbol
_atom_type_description
_atom_type_scat_dispersion_real
_atom_type_scat_dispersion_imag
_atom_type_scat_source
C C 0.0033 0.0016 'International Tables Vol C Tables 4.2.6.8 and 6.1.1.4'
H H 0.0000 0.0000 'International Tables Vol C Tables 4.2.6.8 and 6.1.1.4'
N N 0.0061 0.0033 'International Tables Vol C Tables 4.2.6.8 and 6.1.1.4'
O O 0.0106 0.0060 'International Tables Vol C Tables 4.2.6.8 and 6.1.1.4'
S S 0.1246 0.1234 'International Tables Vol C Tables 4.2.6.8 and 6.1.1.4'

loop_
_geom_angle_atom_site_label_1
_geom_angle_atom_site_label_2
_geom_angle_atom_site_label_3
_geom_angle
_geom_angle_site_symmetry_1
_geom_angle_site_symmetry_3
_geom_angle_publ_flag
O1 S1 N1 121.78(9) . . ?
O1 S1 C15 104.64(9) . . ?
O1 S1 C21 108.27(9) . . ?
N1 S1 C15 110.83(9) . . ?
N1 S1 C21 104.33(9) . . ?
C21 S1 C15 106.06(8) . . ?
C1 N1 S1 116.08(13) . . ?
N1 C1 H1 117.9 . . ?
C2 C1 N1 124.12(16) . . ?
C2 C1 H1 117.9 . . ?
C1 C2 C3 118.91(16) . . ?
C1 C2 C9 123.47(15) . . ?
C3 C2 C9 117.60(14) . . ?
C4 C3 C2 121.61(16) . . ?
C4 C3 C8 117.74(16) . . ?
C8 C3 C2 120.61(16) . . ?
C3 C4 H4 119.4 . . ?
C5 C4 C3 121.13(17) . . ?
C5 C4 H4 119.4 . . ?
C4 C5 H5 119.8 . . ?
C4 C5 C6 120.31(18) . . ?
C6 C5 H5 119.8 . . ?
C5 C6 H6 120.3 . . ?
C7 C6 C5 119.33(17) . . ?
C7 C6 H6 120.3 . . ?
C6 C7 H7 119.9 . . ?
C8 C7 C6 120.26(18) . . ?
C8 C7 H7 119.9 . . ?
C3 C8 H8 119.4 . . ?
C7 C8 C3 121.10(18) . . ?
C7 C8 H8 119.4 . . ?
C10 C9 C2 121.66(15) . . ?
C10 C9 C14 118.74(17) . . ?
C14 C9 C2 119.53(16) . . ?
C9 C10 H10 119.6 . . ?
C9 C10 C11 120.76(17) . . ?
C11 C10 H10 119.6 . . ?
C10 C11 H11 120.0 . . ?
C12 C11 C10 119.96(18) . . ?
C12 C11 H11 120.0 . . ?
C11 C12 H12 120.1 . . ?
C13 C12 C11 119.77(18) . . ?
C13 C12 H12 120.1 . . ?
C12 C13 H13 119.8 . . ?
C12 C13 C14 120.41(17) . . ?
C14 C13 H13 119.8 . . ?
C9 C14 H14 119.8 . . ?
C13 C14 C9 120.34(18) . . ?
C13 C14 H14 119.8 . . ?
C16 C15 S1 119.59(14) . . ?
C16 C15 C20 121.56(16) . . ?
C20 C15 S1 118.84(14) . . ?
C15 C16 H16 120.6 . . ?
C15 C16 C17 118.81(18) . . ?
C17 C16 H16 120.6 . . ?
C16 C17 H17 120.1 . . ?
C18 C17 C16 119.9(2) . . ?
C18 C17 H17 120.1 . . ?
C17 C18 H18 119.6 . . ?
C19 C18 C17 120.88(18) . . ?
C19 C18 H18 119.6 . . ?
C18 C19 H19 120.1 . . ?
C18 C19 C20 119.82(19) . . ?
C20 C19 H19 120.1 . . ?
C15 C20 H20 120.5 . . ?
C19 C20 C15 119.03(19) . . ?
C19 C20 H20 120.5 . . ?
C22 C21 S1 121.70(14) . . ?
C22 C21 C26 122.30(17) . . ?
C26 C21 S1 116.00(15) . . ?
C21 C22 H22 121.2 . . ?
C21 C22 C23 117.68(19) . . ?
C23 C22 H22 121.2 . . ?
C22 C23 H23 119.6 . . ?
C24 C23 C22 120.9(2) . . ?
C24 C23 H23 119.6 . . ?
C23 C24 H24 119.6 . . ?
C23 C24 C25 120.85(19) . . ?
C25 C24 H24 119.6 . . ?
C24 C25 H25 120.3 . . ?
C24 C25 C26 119.35(19) . . ?
C26 C25 H25 120.3 . . ?
C21 C26 C25 118.94(19) . . ?
C21 C26 H26 120.5 . . ?
C25 C26 H26 120.5 . . ?

loop_
_geom_bond_atom_site_label_1
_geom_bond_atom_site_label_2
_geom_bond_distance
_geom_bond_site_symmetry_2
_geom_bond_publ_flag
S1 O1 1.4555(15) . ?
S1 N1 1.5326(16) . ?
S1 C15 1.7852(17) . ?
S1 C21 1.7559(18) . ?
N1 C1 1.407(2) . ?
C1 H1 0.9500 . ?
C1 C2 1.350(2) . ?
C2 C3 1.480(2) . ?
C2 C9 1.485(2) . ?
C3 C4 1.398(2) . ?
C3 C8 1.403(2) . ?
C4 H4 0.9500 . ?
C4 C5 1.388(3) . ?
C5 H5 0.9500 . ?
C5 C6 1.391(3) . ?
C6 H6 0.9500 . ?
C6 C7 1.389(3) . ?
C7 H7 0.9500 . ?
C7 C8 1.389(3) . ?
C8 H8 0.9500 . ?
C9 C10 1.390(2) . ?
C9 C14 1.402(2) . ?
C10 H10 0.9500 . ?
C10 C11 1.393(3) . ?
C11 H11 0.9500 . ?
C11 C12 1.390(3) . ?
C12 H12 0.9500 . ?
C12 C13 1.383(3) . ?
C13 H13 0.9500 . ?
C13 C14 1.390(3) . ?
C14 H14 0.9500 . ?
C15 C16 1.386(3) . ?
C15 C20 1.390(3) . ?
C16 H16 0.9500 . ?
C16 C17 1.392(3) . ?
C17 H17 0.9500 . ?
C17 C18 1.388(3) . ?
C18 H18 0.9500 . ?
C18 C19 1.381(3) . ?
C19 H19 0.9500 . ?
C19 C20 1.390(3) . ?
C20 H20 0.9500 . ?
C21 C22 1.386(3) . ?
C21 C26 1.392(2) . ?
C22 H22 0.9500 . ?
C22 C23 1.393(3) . ?
C23 H23 0.9500 . ?
C23 C24 1.380(3) . ?
C24 H24 0.9500 . ?
C24 C25 1.388(3) . ?
C25 H25 0.9500 . ?
C25 C26 1.392(3) . ?
C26 H26 0.9500 . ?

loop_
_geom_torsion_atom_site_label_1
_geom_torsion_atom_site_label_2
_geom_torsion_atom_site_label_3
_geom_torsion_atom_site_label_4
_geom_torsion
_geom_torsion_site_symmetry_1
_geom_torsion_site_symmetry_2
_geom_torsion_site_symmetry_3
_geom_torsion_site_symmetry_4
_geom_torsion_publ_flag
S1 N1 C1 C2 172.85(15) . . . . ?
S1 C15 C16 C17 -177.67(14) . . . . ?
S1 C15 C20 C19 178.76(14) . . . . ?
S1 C21 C22 C23 178.98(14) . . . . ?
S1 C21 C26 C25 -179.64(14) . . . . ?
O1 S1 N1 C1 -66.37(16) . . . . ?
O1 S1 C15 C16 160.37(14) . . . . ?
O1 S1 C15 C20 -18.04(16) . . . . ?
O1 S1 C21 C22 -149.44(15) . . . . ?
O1 S1 C21 C26 30.46(16) . . . . ?
N1 S1 C15 C16 27.38(17) . . . . ?
N1 S1 C15 C20 -151.03(14) . . . . ?
N1 S1 C21 C22 -18.38(17) . . . . ?
N1 S1 C21 C26 161.52(14) . . . . ?
N1 C1 C2 C3 -178.54(16) . . . . ?
N1 C1 C2 C9 3.3(3) . . . . ?
C1 C2 C3 C4 33.8(2) . . . . ?
C1 C2 C3 C8 -144.01(18) . . . . ?
C1 C2 C9 C10 55.6(2) . . . . ?
C1 C2 C9 C14 -127.51(19) . . . . ?
C2 C3 C4 C5 -174.03(16) . . . . ?
C2 C3 C8 C7 174.68(17) . . . . ?
C2 C9 C10 C11 175.64(16) . . . . ?
C2 C9 C14 C13 -176.35(16) . . . . ?
C3 C2 C9 C10 -122.62(18) . . . . ?
C3 C2 C9 C14 54.3(2) . . . . ?
C3 C4 C5 C6 -1.6(3) . . . . ?
C4 C3 C8 C7 -3.2(3) . . . . ?
C4 C5 C6 C7 -1.4(3) . . . . ?
C5 C6 C7 C8 2.0(3) . . . . ?
C6 C7 C8 C3 0.3(3) . . . . ?
C8 C3 C4 C5 3.8(3) . . . . ?
C9 C2 C3 C4 -147.97(17) . . . . ?
C9 C2 C3 C8 34.3(2) . . . . ?
C9 C10 C11 C12 1.0(3) . . . . ?
C10 C9 C14 C13 0.7(3) . . . . ?
C10 C11 C12 C13 0.0(3) . . . . ?
C11 C12 C13 C14 -0.7(3) . . . . ?
C12 C13 C14 C9 0.3(3) . . . . ?
C14 C9 C10 C11 -1.3(3) . . . . ?
C15 S1 N1 C1 57.26(16) . . . . ?
C15 S1 C21 C22 98.72(16) . . . . ?
C15 S1 C21 C26 -81.37(15) . . . . ?
C15 C16 C17 C18 -0.8(3) . . . . ?
C16 C15 C20 C19 0.4(3) . . . . ?
C16 C17 C18 C19 -0.2(3) . . . . ?
C17 C18 C19 C20 1.3(3) . . . . ?
C18 C19 C20 C15 -1.4(3) . . . . ?
C20 C15 C16 C17 0.7(3) . . . . ?
C21 S1 N1 C1 171.01(13) . . . . ?
C21 S1 C15 C16 -85.28(15) . . . . ?
C21 S1 C15 C20 96.31(15) . . . . ?
C21 C22 C23 C24 0.8(3) . . . . ?
C22 C21 C26 C25 0.3(3) . . . . ?
C22 C23 C24 C25 -0.1(3) . . . . ?
C23 C24 C25 C26 -0.6(3) . . . . ?
C24 C25 C26 C21 0.5(3) . . . . ?
C26 C21 C22 C23 -0.9(3) . . . . ?
